data_9000053
loop_
_publ_author_name
'Ramsdell, L. S.'
'Mitchell, R. S.'

_publ_section_title
;
 A new hexagonal polymorph of silicon carbide, 19H
;
_journal_name_full 'American Mineralogist'
_journal_page_first 56
_journal_page_last 59
_journal_volume 38
_journal_year 1953
_chemical_formula_sum 'C19 Si19'
_chemical_name_common SiC-19H
_space_group_IT_number 156
_symmetry_space_group_name_Hall 'P 3 -2"'
_symmetry_space_group_name_H-M 'P 3 m 1'
_cell_angle_alpha 90
_cell_angle_beta 90
_cell_angle_gamma 120
_cell_formula_units_Z 1
_cell_length_a 3.079
_cell_length_b 3.079
_cell_length_c 47.849
_cell_volume 392.846
_database_code_amcsd 0000056
_exptl_crystal_density_diffrn 3.220
_cod_original_formula_sum 'Si19 C19'
_cod_database_code 9000053
_amcsd_formula_title SiC-19H

loop_
_space_group_symop_operation_xyz
x,y,z
-y,-x,z
-y,x-y,z
x,x-y,z
-x+y,-x,z
-x+y,y,z

loop_
_atom_site_label
_atom_site_fract_x
_atom_site_fract_y
_atom_site_fract_z
Si1 0.00000 0.00000 0.00000
Si2 0.00000 0.00000 0.10500
Si3 0.00000 0.00000 0.21100
Si4 0.00000 0.00000 0.42100
Si5 0.00000 0.00000 0.57900
Si6 0.00000 0.00000 0.78900
Si7 0.00000 0.00000 0.89500
Si8 0.33333 0.66667 0.05300
Si9 0.33333 0.66667 0.26300
Si10 0.33333 0.66667 0.36800
Si11 0.33333 0.66667 0.47400
Si12 0.33333 0.66667 0.68400
Si13 0.33333 0.66667 0.84200
Si14 0.66667 0.33333 0.15800
Si15 0.66667 0.33333 0.31600
Si16 0.66667 0.33333 0.52600
Si17 0.66667 0.33333 0.63200
Si18 0.66667 0.33333 0.73700
Si19 0.66667 0.33333 0.94700
C1 0.00000 0.00000 0.03900
C2 0.00000 0.00000 0.14500
C3 0.00000 0.00000 0.25000
C4 0.00000 0.00000 0.46100
C5 0.00000 0.00000 0.61800
C6 0.00000 0.00000 0.82900
C7 0.00000 0.00000 0.93400
C8 0.33333 0.66667 0.09200
C9 0.33333 0.66667 0.30300
C10 0.33333 0.66667 0.40800
C11 0.33333 0.66667 0.51300
C12 0.33333 0.66667 0.72400
C13 0.33333 0.66667 0.88200
C14 0.66667 0.33333 0.19700
C15 0.66667 0.33333 0.35500
C16 0.66667 0.33333 0.56600
C17 0.66667 0.33333 0.67100
C18 0.66667 0.33333 0.77600
C19 0.66667 0.33333 0.98700

loop_
_cod_changelog_entry_id
_cod_changelog_entry_author
_cod_changelog_entry_date
_cod_changelog_entry_text
1
;cod-tools version 3.10.1
Id: cif_fix_AMCSD_atom_labels 10224 2024-08-07 11:09:31Z saulius
;
2024-08-07T19:38:01+03:00
;Changed the following '_atom_site_label' values:
the first duplicated label 'Si'  converted to 'Si1'
duplicated label 'Si' at index 1 converted to 'Si2'
duplicated label 'Si' at index 2 converted to 'Si3'
duplicated label 'Si' at index 3 converted to 'Si4'
duplicated label 'Si' at index 4 converted to 'Si5'
duplicated label 'Si' at index 5 converted to 'Si6'
duplicated label 'Si' at index 6 converted to 'Si7'
duplicated label 'Si' at index 7 converted to 'Si8'
duplicated label 'Si' at index 8 converted to 'Si9'
duplicated label 'Si' at index 9 converted to 'Si10'
duplicated label 'Si' at index 10 converted to 'Si11'
duplicated label 'Si' at index 11 converted to 'Si12'
duplicated label 'Si' at index 12 converted to 'Si13'
duplicated label 'Si' at index 13 converted to 'Si14'
duplicated label 'Si' at index 14 converted to 'Si15'
duplicated label 'Si' at index 15 converted to 'Si16'
duplicated label 'Si' at index 16 converted to 'Si17'
duplicated label 'Si' at index 17 converted to 'Si18'
duplicated label 'Si' at index 18 converted to 'Si19'
the first duplicated label 'C'  converted to 'C1'
duplicated label 'C' at index 20 converted to 'C2'
duplicated label 'C' at index 21 converted to 'C3'
duplicated label 'C' at index 22 converted to 'C4'
duplicated label 'C' at index 23 converted to 'C5'
duplicated label 'C' at index 24 converted to 'C6'
duplicated label 'C' at index 25 converted to 'C7'
duplicated label 'C' at index 26 converted to 'C8'
duplicated label 'C' at index 27 converted to 'C9'
duplicated label 'C' at index 28 converted to 'C10'
duplicated label 'C' at index 29 converted to 'C11'
duplicated label 'C' at index 30 converted to 'C12'
duplicated label 'C' at index 31 converted to 'C13'
duplicated label 'C' at index 32 converted to 'C14'
duplicated label 'C' at index 33 converted to 'C15'
duplicated label 'C' at index 34 converted to 'C16'
duplicated label 'C' at index 35 converted to 'C17'
duplicated label 'C' at index 36 converted to 'C18'
duplicated label 'C' at index 37 converted to 'C19'
;

loop_
_cod_related_entry_id
_cod_related_entry_database
_cod_related_entry_code
1 AMCSD 0000056
